data_2223670
loop_
_publ_author_name
'Thenmozhi, M.'
'Kavitha, T.'
'Mohanraj, V.'
'Ponnuswamy, S.'
'Ponnuswamy, M. N.'

_publ_section_title
1-Chloroacetyl-<i>r</i>-2,<i>c</i>-6-bis(4-methoxyphenyl)-<i>c</i>-3,<i>t</i>-3-dimethylpiperidin-4-one
_journal_coeditor_code CI2910
_journal_issue 11
_journal_name_full 'Acta Crystallographica Section E'
_journal_page_first o2793
_journal_paper_doi 10.1107/S1600536809041555
_journal_volume 65
_journal_year 2009
_chemical_formula_iupac 'C23 H26 Cl N O4'
_chemical_formula_moiety 'C23 H26 Cl N O4'
_chemical_formula_sum 'C23 H26 Cl N O4'
_chemical_formula_weight 415.90
_chemical_name_systematic
1-Chloroacetyl-<i>r</i>-2,<i>c</i>-6-bis(4-methoxyphenyl)-<i>c</i>-3,<i>t</i>-3-dimethylpiperidin-4-one
_space_group_IT_number 14
_symmetry_cell_setting monoclinic
_symmetry_space_group_name_Hall '-P 2ybc'
_symmetry_space_group_name_H-M 'P 1 21/c 1'
_atom_sites_solution_hydrogens geom
_atom_sites_solution_primary direct
_atom_sites_solution_secondary difmap
_audit_creation_method SHELXL-97
_cell_angle_alpha 90.00
_cell_angle_beta 90.8260(10)
_cell_angle_gamma 90.00
_cell_formula_units_Z 4
_cell_length_a 12.5928(4)
_cell_length_b 9.4141(3)
_cell_length_c 17.9070(6)
_cell_measurement_reflns_used 6666
_cell_measurement_temperature 293(2)
_cell_measurement_theta_max 30.85
_cell_measurement_theta_min 1.62
_cell_volume 2122.65(12)
_computing_cell_refinement 'SAINT (Bruker, 2004)'
_computing_data_collection 'APEX2 (Bruker, 2004)'
_computing_data_reduction 'SAINT (Bruker, 2004)'
_computing_molecular_graphics 'ORTEP-3 (Farrugia, 1997)'
_computing_publication_material 'SHELXL97 and PLATON (Spek, 2009)'
_computing_structure_refinement 'SHELXS97 (Sheldrick, 2008)'
_computing_structure_solution 'SHELXS97 (Sheldrick, 2008)'
_diffrn_ambient_temperature 293(2)
_diffrn_measured_fraction_theta_full 1.000
_diffrn_measured_fraction_theta_max 0.997
_diffrn_measurement_device_type 'Bruker Kappa APEXII area-detector'
_diffrn_measurement_method '\w and \f'
_diffrn_radiation_monochromator graphite
_diffrn_radiation_source 'fine-focus sealed tube'
_diffrn_radiation_type MoK\a
_diffrn_radiation_wavelength 0.71073
_diffrn_reflns_av_R_equivalents 0.0298
_diffrn_reflns_av_sigmaI/netI 0.0313
_diffrn_reflns_limit_h_max 18
_diffrn_reflns_limit_h_min -18
_diffrn_reflns_limit_k_max 13
_diffrn_reflns_limit_k_min -8
_diffrn_reflns_limit_l_max 25
_diffrn_reflns_limit_l_min -25
_diffrn_reflns_number 28132
_diffrn_reflns_theta_full 25.00
_diffrn_reflns_theta_max 30.85
_diffrn_reflns_theta_min 1.62
_diffrn_standards_number 0
_exptl_absorpt_coefficient_mu 0.209
_exptl_absorpt_correction_T_max 0.9709
_exptl_absorpt_correction_T_min 0.9673
_exptl_absorpt_correction_type multi-scan
_exptl_absorpt_process_details '(SADABS; Sheldrick, 2001)'
_exptl_crystal_colour Colourless
_exptl_crystal_density_diffrn 1.301
_exptl_crystal_density_method 'not measured'
_exptl_crystal_description Block
_exptl_crystal_F_000 880
_exptl_crystal_size_max 0.18
_exptl_crystal_size_mid 0.17
_exptl_crystal_size_min 0.16
_refine_diff_density_max 0.320
_refine_diff_density_min -0.468
_refine_ls_extinction_method none
_refine_ls_goodness_of_fit_ref 1.005
_refine_ls_hydrogen_treatment constr
_refine_ls_matrix_type full
_refine_ls_number_parameters 266
_refine_ls_number_reflns 6666
_refine_ls_number_restraints 0
_refine_ls_restrained_S_all 1.005
_refine_ls_R_factor_all 0.0836
_refine_ls_R_factor_gt 0.0503
_refine_ls_shift/su_max 0.001
_refine_ls_shift/su_mean 0.000
_refine_ls_structure_factor_coef Fsqd
_refine_ls_weighting_details 'calc w=1/[\s^2^(Fo^2^)+(0.0584P)^2^+0.6368P] where P=(Fo^2^+2Fc^2^)/3'
_refine_ls_weighting_scheme calc
_refine_ls_wR_factor_gt 0.1230
_refine_ls_wR_factor_ref 0.1429
_reflns_number_gt 4339
_reflns_number_total 6666
_reflns_threshold_expression I>2\s(I)
_cod_data_source_file ci2910.cif
_cod_data_source_block I
_cod_depositor_comments
;
The following automatic conversions were performed:
'_symmetry_cell_setting' value 'Monoclinic' changed to 'monoclinic'
according to '/home/saulius/struct/CIF-dictionaries/cif_core.dic'
dictionary named 'cif_core.dic' version 2.4.1 from 2010-06-29.

Automatic conversion script
Id: cif_fix_enum 1527 2010-12-29 10:47:43Z saulius 

The following automatic conversions were performed:

'_symmetry_cell_setting' value 'Monoclinic' changed to 'monoclinic'
according to /home/saulius/struct/CIF-dictionaries/cif_core.dic
dictionary named 'cif_core.dic' version 2.4.1 from 2010-06-29.

Automatic conversion script
Id: cif_fix_values 1715 2011-07-08 13:25:40Z adriana 
;
_cod_original_sg_symbol_H-M 'P 21/c'
_cod_database_code 2223670
_cod_database_fobs_code 2223670

loop_
_symmetry_equiv_pos_as_xyz
'x, y, z'
'-x, y+1/2, -z+1/2'
'-x, -y, -z'
'x, -y-1/2, z-1/2'

loop_
_atom_site_type_symbol
_atom_site_label
_atom_site_fract_x
_atom_site_fract_y
_atom_site_fract_z
_atom_site_U_iso_or_equiv
_atom_site_adp_type
_atom_site_calc_flag
_atom_site_refinement_flags
_atom_site_occupancy
_atom_site_disorder_assembly
_atom_site_disorder_group
C C2 0.67796(11) 0.51678(14) 0.45686(8) 0.0334(3) Uani d . 1 . .
H H2 0.6125 0.5248 0.4855 0.040 Uiso calc R 1 . .
C C3 0.75746(12) 0.62207(15) 0.49301(8) 0.0384(3) Uani d . 1 . .
C C4 0.86517(12) 0.60541(15) 0.45768(8) 0.0379(3) Uani d . 1 . .
C C5 0.88574(11) 0.46526(15) 0.41983(9) 0.0365(3) Uani d . 1 . .
H H5A 0.9617 0.4478 0.4211 0.044 Uiso calc R 1 . .
H H5B 0.8642 0.4736 0.3678 0.044 Uiso calc R 1 . .
C C6 0.82990(10) 0.33570(14) 0.45296(8) 0.0311(3) Uani d . 1 . .
H H6 0.8660 0.3114 0.5001 0.037 Uiso calc R 1 . .
C C7 0.65532(12) 0.27982(16) 0.50811(8) 0.0383(3) Uani d . 1 . .
C C8 0.70342(13) 0.14302(16) 0.53726(9) 0.0449(4) Uani d . 1 . .
H H8A 0.7515 0.1044 0.5006 0.054 Uiso calc R 1 . .
H H8B 0.6476 0.0739 0.5454 0.054 Uiso calc R 1 . .
C C9 0.64596(11) 0.53902(15) 0.37535(8) 0.0349(3) Uani d . 1 . .
C C10 0.69598(13) 0.62843(17) 0.32557(9) 0.0437(4) Uani d . 1 . .
H H10 0.7534 0.6826 0.3420 0.052 Uiso calc R 1 . .
C C11 0.66241(14) 0.63895(19) 0.25190(10) 0.0510(4) Uani d . 1 . .
H H11 0.6971 0.7000 0.2195 0.061 Uiso calc R 1 . .
C C12 0.57764(14) 0.5591(2) 0.22634(9) 0.0480(4) Uani d . 1 . .
C C13 0.52617(13) 0.4698(2) 0.27464(10) 0.0512(4) Uani d . 1 . .
H H13 0.4689 0.4156 0.2579 0.061 Uiso calc R 1 . .
C C14 0.56023(12) 0.46113(18) 0.34841(9) 0.0439(4) Uani d . 1 . .
H H14 0.5245 0.4012 0.3808 0.053 Uiso calc R 1 . .
C C15 0.46636(16) 0.4921(3) 0.12384(11) 0.0795(7) Uani d . 1 . .
H H15A 0.4826 0.3933 0.1310 0.119 Uiso calc R 1 . .
H H15B 0.4566 0.5109 0.0715 0.119 Uiso calc R 1 . .
H H15C 0.4024 0.5152 0.1497 0.119 Uiso calc R 1 . .
C C16 0.71693(16) 0.77524(17) 0.48942(11) 0.0560(5) Uani d . 1 . .
H H16A 0.7669 0.8368 0.5142 0.084 Uiso calc R 1 . .
H H16B 0.6495 0.7813 0.5136 0.084 Uiso calc R 1 . .
H H16C 0.7089 0.8037 0.4382 0.084 Uiso calc R 1 . .
C C17 0.77419(16) 0.5830(2) 0.57605(9) 0.0532(4) Uani d . 1 . .
H H17A 0.8068 0.4911 0.5797 0.080 Uiso calc R 1 . .
H H17B 0.7068 0.5813 0.6004 0.080 Uiso calc R 1 . .
H H17C 0.8193 0.6524 0.5996 0.080 Uiso calc R 1 . .
C C18 0.84238(11) 0.21143(14) 0.39983(8) 0.0316(3) Uani d . 1 . .
C C19 0.92043(12) 0.11115(16) 0.41388(8) 0.0375(3) Uani d . 1 . .
H H19 0.9628 0.1196 0.4566 0.045 Uiso calc R 1 . .
C C20 0.93692(12) -0.00147(16) 0.36576(9) 0.0398(3) Uani d . 1 . .
H H20 0.9899 -0.0677 0.3760 0.048 Uiso calc R 1 . .
C C21 0.87401(12) -0.01445(16) 0.30252(8) 0.0396(3) Uani d . 1 . .
C C22 0.79620(12) 0.08571(18) 0.28752(9) 0.0426(3) Uani d . 1 . .
H H22 0.7540 0.0773 0.2447 0.051 Uiso calc R 1 . .
C C23 0.78075(11) 0.19756(16) 0.33546(8) 0.0383(3) Uani d . 1 . .
H H23 0.7285 0.2646 0.3246 0.046 Uiso calc R 1 . .
C C24 0.96836(19) -0.2174(2) 0.25982(12) 0.0725(6) Uani d . 1 . .
H H24A 1.0340 -0.1657 0.2586 0.109 Uiso calc R 1 . .
H H24B 0.9664 -0.2851 0.2198 0.109 Uiso calc R 1 . .
H H24C 0.9630 -0.2662 0.3067 0.109 Uiso calc R 1 . .
Cl Cl1 0.77329(5) 0.17452(7) 0.62195(3) 0.0835(2) Uani d . 1 . .
N N1 0.71792(9) 0.36987(12) 0.46958(6) 0.0315(2) Uani d . 1 . .
O O1 0.56230(9) 0.30440(14) 0.52104(8) 0.0578(3) Uani d . 1 . .
O O2 0.55150(11) 0.57620(17) 0.15243(7) 0.0681(4) Uani d . 1 . .
O O3 0.93212(10) 0.69712(12) 0.45950(7) 0.0550(3) Uani d . 1 . .
O O4 0.88237(11) -0.12170(14) 0.25156(7) 0.0596(3) Uani d . 1 . .

loop_
_atom_site_aniso_label
_atom_site_aniso_U_11
_atom_site_aniso_U_22
_atom_site_aniso_U_33
_atom_site_aniso_U_12
_atom_site_aniso_U_13
_atom_site_aniso_U_23
C2 0.0350(7) 0.0274(7) 0.0379(7) 0.0050(5) 0.0009(5) -0.0015(5)
C3 0.0464(8) 0.0270(7) 0.0417(8) 0.0035(6) -0.0056(6) -0.0044(6)
C4 0.0418(8) 0.0291(7) 0.0423(8) -0.0017(6) -0.0119(6) 0.0027(6)
C5 0.0327(7) 0.0304(7) 0.0465(8) -0.0016(5) 0.0016(6) 0.0003(6)
C6 0.0308(6) 0.0267(6) 0.0357(7) 0.0028(5) -0.0001(5) -0.0001(5)
C7 0.0402(8) 0.0332(7) 0.0416(8) -0.0004(6) 0.0064(6) -0.0003(6)
C8 0.0522(9) 0.0340(8) 0.0487(9) -0.0010(7) 0.0108(7) 0.0069(7)
C9 0.0337(7) 0.0306(7) 0.0403(7) 0.0056(5) -0.0024(6) -0.0017(6)
C10 0.0457(9) 0.0375(8) 0.0477(9) -0.0046(7) -0.0070(7) 0.0052(7)
C11 0.0558(10) 0.0503(10) 0.0469(9) -0.0004(8) -0.0009(7) 0.0113(7)
C12 0.0490(9) 0.0542(10) 0.0404(8) 0.0116(8) -0.0067(7) -0.0022(7)
C13 0.0422(9) 0.0585(11) 0.0526(10) -0.0019(8) -0.0102(7) -0.0074(8)
C14 0.0379(8) 0.0472(9) 0.0465(9) -0.0026(7) -0.0017(6) 0.0023(7)
C15 0.0526(11) 0.136(2) 0.0490(11) 0.0212(13) -0.0153(9) -0.0217(12)
C16 0.0656(11) 0.0311(8) 0.0710(12) 0.0096(8) -0.0080(9) -0.0120(8)
C17 0.0717(12) 0.0488(10) 0.0389(8) 0.0001(9) -0.0053(8) -0.0079(7)
C18 0.0323(7) 0.0264(6) 0.0361(7) -0.0001(5) 0.0051(5) 0.0008(5)
C19 0.0417(8) 0.0329(7) 0.0379(7) 0.0053(6) -0.0003(6) 0.0012(6)
C20 0.0442(8) 0.0311(7) 0.0444(8) 0.0096(6) 0.0068(6) 0.0012(6)
C21 0.0458(8) 0.0329(7) 0.0403(8) -0.0009(6) 0.0113(6) -0.0060(6)
C22 0.0423(8) 0.0461(9) 0.0395(8) 0.0011(7) -0.0011(6) -0.0084(7)
C23 0.0351(7) 0.0376(8) 0.0422(8) 0.0055(6) -0.0010(6) -0.0029(6)
C24 0.0957(16) 0.0581(12) 0.0642(13) 0.0275(11) 0.0172(11) -0.0180(10)
Cl1 0.1001(5) 0.0783(4) 0.0713(4) -0.0053(3) -0.0267(3) 0.0256(3)
N1 0.0323(6) 0.0261(5) 0.0361(6) 0.0023(4) 0.0033(4) -0.0003(4)
O1 0.0417(6) 0.0531(8) 0.0791(9) 0.0033(5) 0.0185(6) 0.0133(6)
O2 0.0717(9) 0.0898(11) 0.0424(7) 0.0092(8) -0.0137(6) 0.0000(7)
O3 0.0534(7) 0.0374(6) 0.0738(8) -0.0140(5) -0.0131(6) -0.0006(6)
O4 0.0735(9) 0.0494(7) 0.0559(7) 0.0119(6) 0.0033(6) -0.0223(6)

loop_
_atom_type_symbol
_atom_type_description
_atom_type_scat_dispersion_real
_atom_type_scat_dispersion_imag
_atom_type_scat_source
C C 0.0033 0.0016 'International Tables Vol C Tables 4.2.6.8 and 6.1.1.4'
H H 0.0000 0.0000 'International Tables Vol C Tables 4.2.6.8 and 6.1.1.4'
Cl Cl 0.1484 0.1585 'International Tables Vol C Tables 4.2.6.8 and 6.1.1.4'
N N 0.0061 0.0033 'International Tables Vol C Tables 4.2.6.8 and 6.1.1.4'
O O 0.0106 0.0060 'International Tables Vol C Tables 4.2.6.8 and 6.1.1.4'

loop_
_geom_angle_atom_site_label_1
_geom_angle_atom_site_label_2
_geom_angle_atom_site_label_3
_geom_angle_site_symmetry_1
_geom_angle_site_symmetry_3
_geom_angle
_geom_angle_publ_flag
N1 C2 C9 . . 111.02(11) ?
N1 C2 C3 . . 108.46(11) ?
C9 C2 C3 . . 118.32(12) ?
N1 C2 H2 . . 106.1 ?
C9 C2 H2 . . 106.1 ?
C3 C2 H2 . . 106.1 ?
C4 C3 C16 . . 112.36(14) ?
C4 C3 C17 . . 105.51(12) ?
C16 C3 C17 . . 107.79(13) ?
C4 C3 C2 . . 109.75(11) ?
C16 C3 C2 . . 111.92(12) ?
C17 C3 C2 . . 109.24(13) ?
O3 C4 C5 . . 120.92(15) ?
O3 C4 C3 . . 123.00(14) ?
C5 C4 C3 . . 116.08(12) ?
C4 C5 C6 . . 116.10(12) ?
C4 C5 H5A . . 108.3 ?
C6 C5 H5A . . 108.3 ?
C4 C5 H5B . . 108.3 ?
C6 C5 H5B . . 108.3 ?
H5A C5 H5B . . 107.4 ?
N1 C6 C18 . . 113.65(11) ?
N1 C6 C5 . . 110.41(11) ?
C18 C6 C5 . . 108.59(11) ?
N1 C6 H6 . . 108.0 ?
C18 C6 H6 . . 108.0 ?
C5 C6 H6 . . 108.0 ?
O1 C7 N1 . . 123.10(14) ?
O1 C7 C8 . . 118.48(14) ?
N1 C7 C8 . . 118.41(13) ?
C7 C8 Cl1 . . 110.19(11) ?
C7 C8 H8A . . 109.6 ?
Cl1 C8 H8A . . 109.6 ?
C7 C8 H8B . . 109.6 ?
Cl1 C8 H8B . . 109.6 ?
H8A C8 H8B . . 108.1 ?
C10 C9 C14 . . 117.19(14) ?
C10 C9 C2 . . 125.75(13) ?
C14 C9 C2 . . 117.05(13) ?
C11 C10 C9 . . 121.48(15) ?
C11 C10 H10 . . 119.3 ?
C9 C10 H10 . . 119.3 ?
C12 C11 C10 . . 120.16(16) ?
C12 C11 H11 . . 119.9 ?
C10 C11 H11 . . 119.9 ?
O2 C12 C13 . . 124.82(16) ?
O2 C12 C11 . . 115.56(17) ?
C13 C12 C11 . . 119.62(15) ?
C12 C13 C14 . . 119.57(16) ?
C12 C13 H13 . . 120.2 ?
C14 C13 H13 . . 120.2 ?
C13 C14 C9 . . 121.97(16) ?
C13 C14 H14 . . 119.0 ?
C9 C14 H14 . . 119.0 ?
O2 C15 H15A . . 109.5 ?
O2 C15 H15B . . 109.5 ?
H15A C15 H15B . . 109.5 ?
O2 C15 H15C . . 109.5 ?
H15A C15 H15C . . 109.5 ?
H15B C15 H15C . . 109.5 ?
C3 C16 H16A . . 109.5 ?
C3 C16 H16B . . 109.5 ?
H16A C16 H16B . . 109.5 ?
C3 C16 H16C . . 109.5 ?
H16A C16 H16C . . 109.5 ?
H16B C16 H16C . . 109.5 ?
C3 C17 H17A . . 109.5 ?
C3 C17 H17B . . 109.5 ?
H17A C17 H17B . . 109.5 ?
C3 C17 H17C . . 109.5 ?
H17A C17 H17C . . 109.5 ?
H17B C17 H17C . . 109.5 ?
C19 C18 C23 . . 118.34(13) ?
C19 C18 C6 . . 119.47(12) ?
C23 C18 C6 . . 122.14(12) ?
C18 C19 C20 . . 121.49(14) ?
C18 C19 H19 . . 119.3 ?
C20 C19 H19 . . 119.3 ?
C21 C20 C19 . . 119.34(13) ?
C21 C20 H20 . . 120.3 ?
C19 C20 H20 . . 120.3 ?
O4 C21 C20 . . 124.44(14) ?
O4 C21 C22 . . 115.81(14) ?
C20 C21 C22 . . 119.75(13) ?
C23 C22 C21 . . 120.48(14) ?
C23 C22 H22 . . 119.8 ?
C21 C22 H22 . . 119.8 ?
C22 C23 C18 . . 120.59(14) ?
C22 C23 H23 . . 119.7 ?
C18 C23 H23 . . 119.7 ?
O4 C24 H24A . . 109.5 ?
O4 C24 H24B . . 109.5 ?
H24A C24 H24B . . 109.5 ?
O4 C24 H24C . . 109.5 ?
H24A C24 H24C . . 109.5 ?
H24B C24 H24C . . 109.5 ?
C7 N1 C6 . . 121.99(11) ?
C7 N1 C2 . . 117.51(11) ?
C6 N1 C2 . . 119.47(11) ?
C12 O2 C15 . . 116.88(17) ?
C21 O4 C24 . . 117.84(15) ?

loop_
_geom_bond_atom_site_label_1
_geom_bond_atom_site_label_2
_geom_bond_site_symmetry_2
_geom_bond_distance
_geom_bond_publ_flag
C2 N1 . 1.4881(17) ?
C2 C9 . 1.5231(19) ?
C2 C3 . 1.544(2) ?
C2 H2 . 0.98 ?
C3 C4 . 1.513(2) ?
C3 C16 . 1.531(2) ?
C3 C17 . 1.543(2) ?
C4 O3 . 1.2068(18) ?
C4 C5 . 1.507(2) ?
C5 C6 . 1.5317(19) ?
C5 H5A . 0.97 ?
C5 H5B . 0.97 ?
C6 N1 . 1.4808(17) ?
C6 C18 . 1.5174(19) ?
C6 H6 . 0.98 ?
C7 O1 . 1.2195(18) ?
C7 N1 . 1.3534(18) ?
C7 C8 . 1.513(2) ?
C8 Cl1 . 1.7672(18) ?
C8 H8A . 0.97 ?
C8 H8B . 0.97 ?
C9 C10 . 1.384(2) ?
C9 C14 . 1.386(2) ?
C10 C11 . 1.383(2) ?
C10 H10 . 0.93 ?
C11 C12 . 1.378(2) ?
C11 H11 . 0.93 ?
C12 O2 . 1.3688(19) ?
C12 C13 . 1.375(3) ?
C13 C14 . 1.385(2) ?
C13 H13 . 0.93 ?
C14 H14 . 0.93 ?
C15 O2 . 1.422(3) ?
C15 H15A . 0.96 ?
C15 H15B . 0.96 ?
C15 H15C . 0.96 ?
C16 H16A . 0.96 ?
C16 H16B . 0.96 ?
C16 H16C . 0.96 ?
C17 H17A . 0.96 ?
C17 H17B . 0.96 ?
C17 H17C . 0.96 ?
C18 C19 . 1.3832(19) ?
C18 C23 . 1.386(2) ?
C19 C20 . 1.384(2) ?
C19 H19 . 0.93 ?
C20 C21 . 1.378(2) ?
C20 H20 . 0.93 ?
C21 O4 . 1.3659(18) ?
C21 C22 . 1.383(2) ?
C22 C23 . 1.374(2) ?
C22 H22 . 0.93 ?
C23 H23 . 0.93 ?
C24 O4 . 1.414(2) ?
C24 H24A . 0.96 ?
C24 H24B . 0.96 ?
C24 H24C . 0.96 ?

loop_
_geom_hbond_atom_site_label_D
_geom_hbond_atom_site_label_H
_geom_hbond_atom_site_label_A
_geom_hbond_site_symmetry_A
_geom_hbond_distance_DH
_geom_hbond_distance_HA
_geom_hbond_distance_DA
_geom_hbond_angle_DHA
C6 H6 Cl1 . 0.98 2.80 3.4684(15) 126
C24 H24B Cg1 2_545 0.96 2.78 3.438(2) 126

loop_
_geom_torsion_atom_site_label_1
_geom_torsion_atom_site_label_2
_geom_torsion_atom_site_label_3
_geom_torsion_atom_site_label_4
_geom_torsion_site_symmetry_1
_geom_torsion_site_symmetry_2
_geom_torsion_site_symmetry_3
_geom_torsion_site_symmetry_4
_geom_torsion
_geom_torsion_publ_flag
N1 C2 C3 C4 . . . . 60.28(14) ?
C9 C2 C3 C4 . . . . -67.26(15) ?
N1 C2 C3 C16 . . . . -174.25(13) ?
C9 C2 C3 C16 . . . . 58.21(18) ?
N1 C2 C3 C17 . . . . -54.95(16) ?
C9 C2 C3 C17 . . . . 177.50(12) ?
C16 C3 C4 O3 . . . . 33.4(2) ?
C17 C3 C4 O3 . . . . -83.83(17) ?
C2 C3 C4 O3 . . . . 158.58(14) ?
C16 C3 C4 C5 . . . . -147.13(13) ?
C17 C3 C4 C5 . . . . 95.66(15) ?
C2 C3 C4 C5 . . . . -21.92(16) ?
O3 C4 C5 C6 . . . . 148.60(14) ?
C3 C4 C5 C6 . . . . -30.90(17) ?
C4 C5 C6 N1 . . . . 44.12(16) ?
C4 C5 C6 C18 . . . . 169.34(12) ?
O1 C7 C8 Cl1 . . . . -97.54(16) ?
N1 C7 C8 Cl1 . . . . 81.75(15) ?
N1 C2 C9 C10 . . . . -113.18(16) ?
C3 C2 C9 C10 . . . . 13.1(2) ?
N1 C2 C9 C14 . . . . 65.74(16) ?
C3 C2 C9 C14 . . . . -167.94(13) ?
C14 C9 C10 C11 . . . . -0.5(2) ?
C2 C9 C10 C11 . . . . 178.46(15) ?
C9 C10 C11 C12 . . . . -0.2(3) ?
C10 C11 C12 O2 . . . . -179.32(16) ?
C10 C11 C12 C13 . . . . 0.5(3) ?
O2 C12 C13 C14 . . . . 179.75(16) ?
C11 C12 C13 C14 . . . . 0.0(3) ?
C12 C13 C14 C9 . . . . -0.7(3) ?
C10 C9 C14 C13 . . . . 0.9(2) ?
C2 C9 C14 C13 . . . . -178.09(14) ?
N1 C6 C18 C19 . . . . -137.78(13) ?
C5 C6 C18 C19 . . . . 98.93(15) ?
N1 C6 C18 C23 . . . . 44.94(18) ?
C5 C6 C18 C23 . . . . -78.35(16) ?
C23 C18 C19 C20 . . . . -0.6(2) ?
C6 C18 C19 C20 . . . . -177.94(13) ?
C18 C19 C20 C21 . . . . -0.2(2) ?
C19 C20 C21 O4 . . . . -179.33(14) ?
C19 C20 C21 C22 . . . . 0.7(2) ?
O4 C21 C22 C23 . . . . 179.63(14) ?
C20 C21 C22 C23 . . . . -0.4(2) ?
C21 C22 C23 C18 . . . . -0.4(2) ?
C19 C18 C23 C22 . . . . 0.9(2) ?
C6 C18 C23 C22 . . . . 178.18(14) ?
O1 C7 N1 C6 . . . . -178.38(14) ?
C8 C7 N1 C6 . . . . 2.4(2) ?
O1 C7 N1 C2 . . . . 13.2(2) ?
C8 C7 N1 C2 . . . . -166.01(12) ?
C18 C6 N1 C7 . . . . 66.53(17) ?
C5 C6 N1 C7 . . . . -171.18(12) ?
C18 C6 N1 C2 . . . . -125.32(13) ?
C5 C6 N1 C2 . . . . -3.03(16) ?
C9 C2 N1 C7 . . . . -108.37(14) ?
C3 C2 N1 C7 . . . . 120.03(14) ?
C9 C2 N1 C6 . . . . 82.95(14) ?
C3 C2 N1 C6 . . . . -48.65(16) ?
C13 C12 O2 C15 . . . . -1.6(3) ?
C11 C12 O2 C15 . . . . 178.17(17) ?
C20 C21 O4 C24 . . . . -7.1(2) ?
C22 C21 O4 C24 . . . . 172.90(17) ?
